data_2223603
loop_
_publ_author_name
'Surendra Babu, V. H. H.'
'Krishnaiah, M.'
'Anil Kumar, M.'
'Suresh Reddy, C.'
'Kant, Rajni'

_publ_section_title
;
 3-(6-Methyl-2-pyridyl)-2-phenyl-3,4-dihydro-1,3,2-benzoxazaphosphinine
 2-oxide
;
_journal_coeditor_code BH2245
_journal_issue 11
_journal_name_full 'Acta Crystallographica Section E'
_journal_page_first o2696
_journal_page_last o2697
_journal_paper_doi 10.1107/S1600536809040367
_journal_volume 65
_journal_year 2009
_chemical_formula_iupac 'C19 H17 N2 O2 P'
_chemical_formula_moiety 'C19 H17 N2 O2 P'
_chemical_formula_sum 'C19 H17 N2 O2 P'
_chemical_formula_weight 336.32
_chemical_name_systematic
;3-(6-Methyl-2-pyridyl)-2-phenyl-3,4-dihydro-1,3,2-benzoxazaphosphinine
 2-oxide
;
_space_group_IT_number 2
_symmetry_cell_setting triclinic
_symmetry_space_group_name_Hall '-P 1'
_symmetry_space_group_name_H-M 'P -1'
_atom_sites_solution_hydrogens geom
_atom_sites_solution_primary direct
_atom_sites_solution_secondary difmap
_audit_creation_method SHELXL-97
_cell_angle_alpha 95.216(8)
_cell_angle_beta 94.397(9)
_cell_angle_gamma 94.330(9)
_cell_formula_units_Z 2
_cell_length_a 7.2238(8)
_cell_length_b 8.6573(8)
_cell_length_c 13.7265(14)
_cell_measurement_reflns_used 5006
_cell_measurement_temperature 293(2)
_cell_measurement_theta_max 30.1
_cell_measurement_theta_min 3.3
_cell_volume 849.42(15)
_computing_cell_refinement 'CrysAlis Pro (Oxford Diffraction, 2007)'
_computing_data_collection 'CrysAlis Pro (Oxford Diffraction, 2007)'
_computing_data_reduction 'CrysAlis RED (Oxford Diffraction, 2007)'
_computing_molecular_graphics 'ZORTEP (Zsolnai, 1997)'
_computing_publication_material
;
enCIFer (Allen <i>et al.</i>,  2004) and PARST95 (Nardelli,
1995)
;
_computing_structure_refinement 'SHELXL97 (Sheldrick, 2008)'
_computing_structure_solution 'SHELXS97 (Sheldrick, 2008)'
_diffrn_ambient_temperature 293(2)
_diffrn_measured_fraction_theta_full 0.984
_diffrn_measured_fraction_theta_max 0.984
_diffrn_measurement_device 'X-ray diffractometer with CCD camera'
_diffrn_measurement_device_type 'Oxford Diffraction Xcalibur'
_diffrn_measurement_method \w-2\q
_diffrn_radiation_monochromator graphite
_diffrn_radiation_source 'fine-focus sealed tube'
_diffrn_radiation_type MoK\a
_diffrn_radiation_wavelength 0.71073
_diffrn_reflns_av_R_equivalents 0.0299
_diffrn_reflns_av_sigmaI/netI 0.0521
_diffrn_reflns_limit_h_max 10
_diffrn_reflns_limit_h_min -10
_diffrn_reflns_limit_k_max 12
_diffrn_reflns_limit_k_min -12
_diffrn_reflns_limit_l_max 19
_diffrn_reflns_limit_l_min -19
_diffrn_reflns_number 12457
_diffrn_reflns_theta_full 30.11
_diffrn_reflns_theta_max 30.11
_diffrn_reflns_theta_min 3.32
_diffrn_standards_number 0
_exptl_absorpt_coefficient_mu 0.175
_exptl_absorpt_correction_type none
_exptl_crystal_colour colourless
_exptl_crystal_density_diffrn 1.315
_exptl_crystal_density_method 'not measured'
_exptl_crystal_description plate
_exptl_crystal_F_000 352
_exptl_crystal_size_max 0.28
_exptl_crystal_size_mid 0.18
_exptl_crystal_size_min 0.08
_refine_diff_density_max 0.357
_refine_diff_density_min -0.330
_refine_ls_extinction_method none
_refine_ls_goodness_of_fit_ref 1.142
_refine_ls_hydrogen_treatment constr
_refine_ls_matrix_type full
_refine_ls_number_constraints 0
_refine_ls_number_parameters 217
_refine_ls_number_reflns 5006
_refine_ls_number_restraints 0
_refine_ls_restrained_S_all 1.142
_refine_ls_R_factor_all 0.0799
_refine_ls_R_factor_gt 0.0520
_refine_ls_shift/su_max 0.000
_refine_ls_shift/su_mean 0.000
_refine_ls_structure_factor_coef Fsqd
_refine_ls_weighting_details 'calc w=1/[\s^2^(Fo^2^)+(0.0909P)^2^] where P=(Fo^2^+2Fc^2^)/3'
_refine_ls_weighting_scheme calc
_refine_ls_wR_factor_gt 0.1597
_refine_ls_wR_factor_ref 0.1725
_reflns_number_gt 3069
_reflns_number_total 5006
_reflns_threshold_expression I>2\s(I)
_cod_data_source_file bh2245.cif
_cod_data_source_block I
_cod_database_code 2223603
_cod_database_fobs_code 2223603

loop_
_symmetry_equiv_pos_as_xyz
'x, y, z'
'-x, -y, -z'

loop_
_atom_site_type_symbol
_atom_site_label
_atom_site_fract_x
_atom_site_fract_y
_atom_site_fract_z
_atom_site_U_iso_or_equiv
_atom_site_adp_type
_atom_site_calc_flag
_atom_site_refinement_flags
_atom_site_occupancy
_atom_site_disorder_assembly
_atom_site_disorder_group
P P1 0.37783(6) 0.42101(5) 0.26648(4) 0.03578(17) Uani d . 1 . .
O O4 0.34114(19) 0.46439(16) 0.37866(10) 0.0459(4) Uani d . 1 . .
N N2 0.16623(19) 0.42897(18) 0.20981(11) 0.0360(4) Uani d . 1 . .
O O5 0.52630(17) 0.51923(15) 0.23013(11) 0.0491(4) Uani d . 1 . .
C C24 0.4304(3) 0.2230(2) 0.26798(15) 0.0399(4) Uani d . 1 . .
C C7 0.0443(2) 0.5645(2) 0.35210(14) 0.0380(4) Uani d . 1 . .
C C6 0.0029(2) 0.4431(2) 0.26737(15) 0.0413(4) Uani d . 1 . .
H H6A -0.0316 0.3438 0.2913 0.050 Uiso calc R 1 . .
H H6B -0.1017 0.4703 0.2255 0.050 Uiso calc R 1 . .
N N3 -0.0324(2) 0.2849(2) 0.08712(13) 0.0476(4) Uani d . 1 . .
C C12 0.2155(3) 0.5737(2) 0.40604(14) 0.0374(4) Uani d . 1 . .
C C13 0.1314(2) 0.3663(2) 0.10995(14) 0.0367(4) Uani d . 1 . .
C C11 0.2642(3) 0.6790(2) 0.48673(15) 0.0475(5) Uani d . 1 . .
H H11 0.3809 0.6826 0.5210 0.057 Uiso calc R 1 . .
C C8 -0.0832(3) 0.6682(3) 0.38261(16) 0.0485(5) Uani d . 1 . .
H H8 -0.1999 0.6649 0.3484 0.058 Uiso calc R 1 . .
C C9 -0.0374(4) 0.7763(3) 0.46352(17) 0.0574(6) Uani d . 1 . .
H H9 -0.1226 0.8463 0.4824 0.069 Uiso calc R 1 . .
C C10 0.1326(4) 0.7804(3) 0.51557(16) 0.0560(6) Uani d . 1 . .
H H10 0.1607 0.8513 0.5707 0.067 Uiso calc R 1 . .
C C19 0.5868(3) 0.1738(2) 0.22629(17) 0.0509(5) Uani d . 1 . .
H H19 0.6631 0.2428 0.1959 0.061 Uiso calc R 1 . .
C C14 -0.0738(3) 0.2269(3) -0.00667(18) 0.0579(6) Uani d . 1 . .
C C18 0.2619(3) 0.3908(3) 0.04171(16) 0.0532(5) Uani d . 1 . .
H H18 0.3761 0.4468 0.0603 0.064 Uiso calc R 1 . .
C C23 0.3141(4) 0.1170(3) 0.30964(18) 0.0623(7) Uani d . 1 . .
H H23 0.2076 0.1487 0.3370 0.075 Uiso calc R 1 . .
C C20 0.6295(4) 0.0186(3) 0.2303(2) 0.0683(8) Uani d . 1 . .
H H20 0.7366 -0.0145 0.2044 0.082 Uiso calc R 1 . .
C C16 0.0481(3) 0.2471(3) -0.07839(17) 0.0590(6) Uani d . 1 . .
H H16 0.0157 0.2050 -0.1427 0.071 Uiso calc R 1 . .
C C21 0.5141(5) -0.0834(3) 0.2720(2) 0.0788(9) Uani d . 1 . .
H H21 0.5424 -0.1861 0.2743 0.095 Uiso calc R 1 . .
C C17 0.2164(4) 0.3297(3) -0.05363(18) 0.0643(6) Uani d . 1 . .
H H17 0.2996 0.3444 -0.1011 0.077 Uiso calc R 1 . .
C C22 0.3571(5) -0.0350(3) 0.3103(2) 0.0821(9) Uani d . 1 . .
H H22 0.2778 -0.1060 0.3373 0.099 Uiso calc R 1 . .
C C15 -0.2625(4) 0.1350(5) -0.0295(2) 0.1035(13) Uani d . 1 . .
H H15A -0.3264 0.1337 0.0292 0.155 Uiso calc R 1 . .
H H15B -0.2449 0.0302 -0.0542 0.155 Uiso calc R 1 . .
H H15C -0.3352 0.1830 -0.0780 0.155 Uiso calc R 1 . .

loop_
_atom_site_aniso_label
_atom_site_aniso_U_11
_atom_site_aniso_U_22
_atom_site_aniso_U_33
_atom_site_aniso_U_12
_atom_site_aniso_U_13
_atom_site_aniso_U_23
P1 0.0327(3) 0.0325(3) 0.0410(3) 0.00243(18) -0.00086(19) 0.00089(19)
O4 0.0493(8) 0.0471(8) 0.0395(8) 0.0155(6) -0.0083(6) -0.0055(6)
N2 0.0304(7) 0.0421(8) 0.0352(9) 0.0048(6) 0.0018(6) 0.0017(6)
O5 0.0364(7) 0.0426(8) 0.0666(10) -0.0066(6) 0.0011(6) 0.0077(7)
C24 0.0403(9) 0.0348(9) 0.0436(11) 0.0058(8) -0.0026(8) 0.0014(8)
C7 0.0374(9) 0.0386(10) 0.0375(10) 0.0015(7) 0.0071(8) -0.0011(8)
C6 0.0314(9) 0.0468(11) 0.0443(11) 0.0041(8) 0.0008(8) -0.0013(8)
N3 0.0411(9) 0.0550(10) 0.0431(10) 0.0014(8) -0.0024(7) -0.0079(8)
C12 0.0463(10) 0.0331(9) 0.0334(10) 0.0046(8) 0.0040(8) 0.0050(7)
C13 0.0382(9) 0.0363(9) 0.0359(10) 0.0084(7) 0.0000(8) 0.0026(7)
C11 0.0627(13) 0.0414(10) 0.0362(11) 0.0036(9) -0.0041(9) -0.0004(8)
C8 0.0484(11) 0.0517(12) 0.0457(12) 0.0094(9) 0.0072(9) -0.0001(9)
C9 0.0735(15) 0.0510(12) 0.0512(14) 0.0206(11) 0.0170(12) 0.0010(10)
C10 0.0829(16) 0.0445(12) 0.0380(12) 0.0049(11) 0.0030(11) -0.0075(9)
C19 0.0358(10) 0.0487(12) 0.0645(15) 0.0038(9) -0.0003(9) -0.0105(10)
C14 0.0526(12) 0.0661(15) 0.0498(14) 0.0071(11) -0.0090(10) -0.0133(11)
C18 0.0495(12) 0.0642(14) 0.0446(13) -0.0043(10) 0.0045(10) 0.0051(10)
C23 0.0888(18) 0.0445(12) 0.0616(16) 0.0143(11) 0.0293(13) 0.0215(10)
C20 0.0558(14) 0.0600(15) 0.083(2) 0.0210(12) -0.0106(13) -0.0255(14)
C16 0.0659(14) 0.0711(16) 0.0373(12) 0.0153(12) -0.0047(10) -0.0099(11)
C21 0.115(2) 0.0425(13) 0.076(2) 0.0263(15) -0.0259(17) 0.0016(13)
C17 0.0723(16) 0.0806(17) 0.0402(13) 0.0067(13) 0.0116(11) 0.0021(12)
C22 0.130(3) 0.0433(13) 0.079(2) 0.0139(16) 0.0199(19) 0.0209(13)
C15 0.0665(17) 0.157(3) 0.070(2) -0.0246(19) -0.0090(15) -0.045(2)

loop_
_atom_type_symbol
_atom_type_description
_atom_type_scat_dispersion_real
_atom_type_scat_dispersion_imag
_atom_type_scat_source
C C 0.0030 0.0020 'International Tables Vol C Tables 4.2.6.8 and 6.1.1.4'
H H 0.0000 0.0000 'International Tables Vol C Tables 4.2.6.8 and 6.1.1.4'
N N 0.0060 0.0030 'International Tables Vol C Tables 4.2.6.8 and 6.1.1.4'
O O 0.0110 0.0060 'International Tables Vol C Tables 4.2.6.8 and 6.1.1.4'
P P 0.1020 0.0940 'International Tables Vol C Tables 4.2.6.8 and 6.1.1.4'

loop_
_geom_angle_atom_site_label_1
_geom_angle_atom_site_label_2
_geom_angle_atom_site_label_3
_geom_angle_site_symmetry_1
_geom_angle_site_symmetry_3
_geom_angle
_geom_angle_publ_flag
O5 P1 O4 . . 114.90(8) no
O5 P1 N2 . . 114.95(8) no
O4 P1 N2 . . 101.68(7) no
O5 P1 C24 . . 112.80(9) no
O4 P1 C24 . . 101.38(8) no
N2 P1 C24 . . 109.81(8) no
C12 O4 P1 . . 121.93(12) no
C13 N2 C6 . . 116.96(14) no
C13 N2 P1 . . 118.81(12) no
C6 N2 P1 . . 120.30(13) no
C19 C24 C23 . . 119.55(19) no
C19 C24 P1 . . 119.92(16) no
C23 C24 P1 . . 120.53(16) no
C12 C7 C8 . . 117.29(17) no
C12 C7 C6 . . 119.26(16) no
C8 C7 C6 . . 123.43(17) no
N2 C6 C7 . . 110.86(15) no
N2 C6 H6A . . 109.5 no
C7 C6 H6A . . 109.5 no
N2 C6 H6B . . 109.5 no
C7 C6 H6B . . 109.5 no
H6A C6 H6B . . 108.1 no
C13 N3 C14 . . 117.66(19) no
C11 C12 C7 . . 123.37(18) no
C11 C12 O4 . . 119.00(17) no
C7 C12 O4 . . 117.56(16) no
N3 C13 C18 . . 123.22(18) no
N3 C13 N2 . . 115.42(16) no
C18 C13 N2 . . 121.35(17) no
C12 C11 C10 . . 117.8(2) no
C12 C11 H11 . . 121.1 no
C10 C11 H11 . . 121.1 no
C9 C8 C7 . . 120.6(2) no
C9 C8 H8 . . 119.7 no
C7 C8 H8 . . 119.7 no
C10 C9 C8 . . 120.3(2) no
C10 C9 H9 . . 119.9 no
C8 C9 H9 . . 119.9 no
C9 C10 C11 . . 120.7(2) no
C9 C10 H10 . . 119.7 no
C11 C10 H10 . . 119.7 no
C24 C19 C20 . . 119.4(2) no
C24 C19 H19 . . 120.3 no
C20 C19 H19 . . 120.3 no
N3 C14 C16 . . 122.4(2) no
N3 C14 C15 . . 115.9(2) no
C16 C14 C15 . . 121.7(2) no
C17 C18 C13 . . 117.9(2) no
C17 C18 H18 . . 121.0 no
C13 C18 H18 . . 121.0 no
C22 C23 C24 . . 119.7(2) no
C22 C23 H23 . . 120.2 no
C24 C23 H23 . . 120.2 no
C21 C20 C19 . . 120.2(2) no
C21 C20 H20 . . 119.9 no
C19 C20 H20 . . 119.9 no
C17 C16 C14 . . 119.3(2) no
C17 C16 H16 . . 120.4 no
C14 C16 H16 . . 120.4 no
C20 C21 C22 . . 120.0(2) no
C20 C21 H21 . . 120.0 no
C22 C21 H21 . . 120.0 no
C16 C17 C18 . . 119.5(2) no
C16 C17 H17 . . 120.2 no
C18 C17 H17 . . 120.2 no
C21 C22 C23 . . 121.2(3) no
C21 C22 H22 . . 119.4 no
C23 C22 H22 . . 119.4 no
C14 C15 H15A . . 109.5 no
C14 C15 H15B . . 109.5 no
H15A C15 H15B . . 109.5 no
C14 C15 H15C . . 109.5 no
H15A C15 H15C . . 109.5 no
H15B C15 H15C . . 109.5 no

loop_
_geom_bond_atom_site_label_1
_geom_bond_atom_site_label_2
_geom_bond_site_symmetry_2
_geom_bond_distance
_geom_bond_publ_flag
P1 O5 . 1.4641(14) no
P1 O4 . 1.5984(15) no
P1 N2 . 1.6702(14) no
P1 C24 . 1.7850(19) no
O4 C12 . 1.407(2) no
N2 C13 . 1.424(2) no
N2 C6 . 1.476(2) no
C24 C19 . 1.383(3) no
C24 C23 . 1.388(3) no
C7 C12 . 1.385(3) no
C7 C8 . 1.395(3) no
C7 C6 . 1.491(3) no
C6 H6A . 0.9700 no
C6 H6B . 0.9700 no
N3 C13 . 1.331(2) no
N3 C14 . 1.342(3) no
C12 C11 . 1.374(3) no
C13 C18 . 1.397(3) no
C11 C10 . 1.397(3) no
C11 H11 . 0.9300 no
C8 C9 . 1.388(3) no
C8 H8 . 0.9300 no
C9 C10 . 1.369(3) no
C9 H9 . 0.9300 no
C10 H10 . 0.9300 no
C19 C20 . 1.406(3) no
C19 H19 . 0.9300 no
C14 C16 . 1.384(4) no
C14 C15 . 1.522(3) no
C18 C17 . 1.372(3) no
C18 H18 . 0.9300 no
C23 C22 . 1.376(3) no
C23 H23 . 0.9300 no
C20 C21 . 1.362(4) no
C20 H20 . 0.9300 no
C16 C17 . 1.366(3) no
C16 H16 . 0.9300 no
C21 C22 . 1.364(4) no
C21 H21 . 0.9300 no
C17 H17 . 0.9300 no
C22 H22 . 0.9300 no
C15 H15A . 0.9600 no
C15 H15B . 0.9600 no
C15 H15C . 0.9600 no

loop_
_geom_hbond_atom_site_label_D
_geom_hbond_atom_site_label_H
_geom_hbond_atom_site_label_A
_geom_hbond_site_symmetry_A
_geom_hbond_distance_DH
_geom_hbond_distance_HA
_geom_hbond_distance_DA
_geom_hbond_angle_DHA
_geom_hbond_publ_flag
C17 H17 O5 2_665 0.93 2.57 3.455(3) 159 y
C21 H21 O5 1_545 0.93 2.56 3.445(3) 159 y
C18 H18 O5 . 0.93 2.50 3.158(3) 128 y

loop_
_geom_torsion_atom_site_label_1
_geom_torsion_atom_site_label_2
_geom_torsion_atom_site_label_3
_geom_torsion_atom_site_label_4
_geom_torsion_site_symmetry_1
_geom_torsion_site_symmetry_2
_geom_torsion_site_symmetry_3
_geom_torsion_site_symmetry_4
_geom_torsion
_geom_torsion_publ_flag
O5 P1 O4 C12 . . . . 88.83(15) no
N2 P1 O4 C12 . . . . -35.98(15) no
C24 P1 O4 C12 . . . . -149.22(14) no
O5 P1 N2 C13 . . . . 67.98(16) no
O4 P1 N2 C13 . . . . -167.24(13) no
C24 P1 N2 C13 . . . . -60.47(16) no
O5 P1 N2 C6 . . . . -134.97(14) no
O4 P1 N2 C6 . . . . -10.20(16) no
C24 P1 N2 C6 . . . . 96.57(15) no
O5 P1 C24 C19 . . . . -7.5(2) no
O4 P1 C24 C19 . . . . -130.88(17) no
N2 P1 C24 C19 . . . . 122.15(17) no
O5 P1 C24 C23 . . . . 173.33(17) no
O4 P1 C24 C23 . . . . 49.93(19) no
N2 P1 C24 C23 . . . . -57.0(2) no
C13 N2 C6 C7 . . . . -156.56(16) no
P1 N2 C6 C7 . . . . 46.0(2) no
C12 C7 C6 N2 . . . . -41.6(3) no
C8 C7 C6 N2 . . . . 140.36(19) no
C8 C7 C12 C11 . . . . -0.1(3) no
C6 C7 C12 C11 . . . . -178.27(19) no
C8 C7 C12 O4 . . . . 176.88(18) no
C6 C7 C12 O4 . . . . -1.3(3) no
P1 O4 C12 C11 . . . . -138.17(16) no
P1 O4 C12 C7 . . . . 44.7(2) no
C14 N3 C13 C18 . . . . -1.3(3) no
C14 N3 C13 N2 . . . . 178.29(17) no
C6 N2 C13 N3 . . . . -19.5(2) no
P1 N2 C13 N3 . . . . 138.32(15) no
C6 N2 C13 C18 . . . . 160.12(19) no
P1 N2 C13 C18 . . . . -42.1(2) no
C7 C12 C11 C10 . . . . 0.5(3) no
O4 C12 C11 C10 . . . . -176.41(18) no
C12 C7 C8 C9 . . . . 0.4(3) no
C6 C7 C8 C9 . . . . 178.5(2) no
C7 C8 C9 C10 . . . . -1.3(4) no
C8 C9 C10 C11 . . . . 1.7(4) no
C12 C11 C10 C9 . . . . -1.3(3) no
C23 C24 C19 C20 . . . . -2.5(3) no
P1 C24 C19 C20 . . . . 178.29(17) no
C13 N3 C14 C16 . . . . 0.9(3) no
C13 N3 C14 C15 . . . . -179.9(2) no
N3 C13 C18 C17 . . . . 1.1(3) no
N2 C13 C18 C17 . . . . -178.50(19) no
C19 C24 C23 C22 . . . . 0.9(4) no
P1 C24 C23 C22 . . . . -179.9(2) no
C24 C19 C20 C21 . . . . 2.2(4) no
N3 C14 C16 C17 . . . . -0.4(4) no
C15 C14 C16 C17 . . . . -179.5(3) no
C19 C20 C21 C22 . . . . -0.2(4) no
C14 C16 C17 C18 . . . . 0.1(4) no
C13 C18 C17 C16 . . . . -0.4(4) no
C20 C21 C22 C23 . . . . -1.4(4) no
C24 C23 C22 C21 . . . . 1.0(4) no
